data_7041471
loop_
_publ_author_name
'Liang, Zhijie'
'Wang, Ke'
'Zhang, Dongdi'
'Ma, Pengtao'
'Niu, Jingyang'
'Wang, Jingping'

_publ_section_title
;
 {Fe3Nb25} cluster based on an Fe-centred Keggin unit.
;
_journal_issue 5
_journal_name_full 'Dalton transactions (Cambridge, England : 2003)'
_journal_page_first 1368
_journal_page_last 1371
_journal_paper_doi 10.1039/c6dt04223f
_journal_volume 46
_journal_year 2017
_chemical_formula_moiety 'C57 H39 N5 O9 Zn2,4(C3 H7 N O),2(C2 H3 N)'
_chemical_formula_sum 'C73 H73 N11 O13 Zn2'
_chemical_formula_weight 1443.21
_space_group_crystal_system monoclinic
_space_group_IT_number 14
_space_group_name_Hall '-P 2yn'
_space_group_name_H-M_alt 'P 1 21/n 1'
_symmetry_space_group_name_Hall '-P 2yn'
_symmetry_space_group_name_H-M 'P 1 21/n 1'
_atom_sites_solution_hydrogens geom
_audit_creation_method SHELXL-2016/6
_audit_update_record
;
2016-12-10 deposited with the CCDC.
2016-12-15 downloaded from the CCDC.
;
_cell_angle_alpha 90
_cell_angle_beta 109.088(4)
_cell_angle_gamma 90
_cell_formula_units_Z 4
_cell_length_a 17.525(7)
_cell_length_b 17.373(7)
_cell_length_c 23.693(10)
_cell_measurement_reflns_used 9924
_cell_measurement_temperature 296(2)
_cell_measurement_theta_max 23.951
_cell_measurement_theta_min 2.459
_cell_volume 6817(5)
_computing_cell_refinement 'SAINT V8.18C (?, 2016)'
_computing_data_collection 'SMART (Bruker AXS, 2000)'
_computing_data_reduction 'SAINT V8.18C (?, 2016)'
_computing_molecular_graphics 'SHELXTL Ver.6.10,(Sheldrick, 2000)'
_computing_publication_material diamond
_computing_structure_refinement 'SHELXL-2016/6 (Sheldrick, 2016)'
_computing_structure_solution 'SHELXTL Ver.6.10,(Sheldrick, 2000)'
_diffrn_ambient_temperature 296(2)
_diffrn_measured_fraction_theta_full 0.998
_diffrn_measured_fraction_theta_max 0.998
_diffrn_measurement_device_type 'CCD area detector'
_diffrn_measurement_method 'phi and omega scans'
_diffrn_radiation_type MoK\a
_diffrn_radiation_wavelength 0.71073
_diffrn_reflns_av_R_equivalents 0.0937
_diffrn_reflns_av_unetI/netI 0.0715
_diffrn_reflns_Laue_measured_fraction_full 0.998
_diffrn_reflns_Laue_measured_fraction_max 0.998
_diffrn_reflns_limit_h_max 20
_diffrn_reflns_limit_h_min -20
_diffrn_reflns_limit_k_max 20
_diffrn_reflns_limit_k_min -20
_diffrn_reflns_limit_l_max 27
_diffrn_reflns_limit_l_min -28
_diffrn_reflns_number 74090
_diffrn_reflns_point_group_measured_fraction_full 0.998
_diffrn_reflns_point_group_measured_fraction_max 0.998
_diffrn_reflns_theta_full 25.000
_diffrn_reflns_theta_max 25.000
_diffrn_reflns_theta_min 1.727
_exptl_absorpt_coefficient_mu 0.756
_exptl_crystal_colour yellowish
_exptl_crystal_density_diffrn 1.406
_exptl_crystal_description block
_exptl_crystal_F_000 2352
_exptl_crystal_size_max 0.4
_exptl_crystal_size_mid 0.35
_exptl_crystal_size_min 0.3
_refine_diff_density_max 1.303
_refine_diff_density_min -1.412
_refine_diff_density_rms 0.093
_refine_ls_extinction_method none
_refine_ls_goodness_of_fit_ref 1.070
_refine_ls_hydrogen_treatment constr
_refine_ls_matrix_type full
_refine_ls_number_parameters 705
_refine_ls_number_reflns 11989
_refine_ls_number_restraints 103
_refine_ls_restrained_S_all 1.365
_refine_ls_R_factor_all 0.1360
_refine_ls_R_factor_gt 0.0905
_refine_ls_shift/su_max 0.001
_refine_ls_shift/su_mean 0.000
_refine_ls_structure_factor_coef Fsqd
_refine_ls_weighting_details 'w=1/[\s^2^(Fo^2^)+(0.0833P)^2^+27.1464P] where P=(Fo^2^+2Fc^2^)/3'
_refine_ls_weighting_scheme calc
_refine_ls_wR_factor_gt 0.2077
_refine_ls_wR_factor_ref 0.2328
_reflns_Friedel_coverage 0.000
_reflns_number_gt 7720
_reflns_number_total 11989
_reflns_threshold_expression 'I > 2\s(I)'
_cod_data_source_file c6dt04223f2.cif
_cod_data_source_block 1483529
_cod_depositor_comments 'Adding full bibliography for 7041469--7041645.cif.'
_cod_database_code 7041471
_shelx_shelxl_version_number 2016/6
_shelx_space_group_comment
;
The symmetry employed for this shelxl refinement is uniquely defined
by the following loop, which should always be used as a source of
symmetry information in preference to the above space-group names.
They are only intended as comments.
;

loop_
_space_group_symop_operation_xyz
'x, y, z'
'-x+1/2, y+1/2, -z+1/2'
'-x, -y, -z'
'x-1/2, -y-1/2, z-1/2'

loop_
_atom_site_label
_atom_site_type_symbol
_atom_site_fract_x
_atom_site_fract_y
_atom_site_fract_z
_atom_site_U_iso_or_equiv
_atom_site_adp_type
_atom_site_occupancy
_atom_site_site_symmetry_order
_atom_site_calc_flag
_atom_site_refinement_flags_posn
_atom_site_refinement_flags_adp
Zn1 Zn 0.50449(4) 0.08481(3) 1.00173(3) 0.0342(2) Uani 1 1 d . .
Zn2 Zn -0.11219(5) 0.97808(5) 0.77680(4) 0.0532(3) Uani 1 1 d . U
C2 C -0.2285(6) 0.9344(6) 0.8367(5) 0.098(3) Uani 1 1 d . U
H2 H -0.214689 0.981534 0.855907 0.118 Uiso 1 1 calc R U
C3 C -0.2117(7) 0.8453(6) 0.7795(6) 0.117(3) Uani 1 1 d . U
H3 H -0.183329 0.825307 0.755849 0.141 Uiso 1 1 calc R U
C4 C -0.1738(6) 0.9728(7) 0.6629(4) 0.0866(12) Uani 1 1 d D U
C5 C -0.2143(6) 0.9896(7) 0.5964(4) 0.0870(15) Uani 1 1 d D U
C6 C -0.2247(6) 1.0648(8) 0.5775(6) 0.122(4) Uani 1 1 d . .
H6 H -0.211657 1.104882 0.605039 0.146 Uiso 1 1 calc R U
C7 C -0.2564(7) 1.0810(8) 0.5135(5) 0.119(4) Uani 1 1 d . .
H7 H -0.261136 1.131494 0.499623 0.143 Uiso 1 1 calc R U
C8 C -0.2787(5) 1.0222(7) 0.4751(4) 0.086(3) Uani 1 1 d . .
C9 C -0.2651(6) 0.9492(9) 0.4994(5) 0.119(4) Uani 1 1 d . .
H9 H -0.276842 0.907132 0.473715 0.143 Uiso 1 1 calc R U
C10 C -0.2350(6) 0.9362(10) 0.5595(5) 0.128(5) Uani 1 1 d . .
H10 H -0.229908 0.885759 0.573282 0.154 Uiso 1 1 calc R U
C11 C 0.0396(5) 0.8976(5) 0.8451(4) 0.079(3) Uani 1 1 d . .
H11 H 0.024569 0.913779 0.877347 0.095 Uiso 1 1 calc R U
C12 C 0.1091(5) 0.8549(5) 0.8573(4) 0.079(3) Uani 1 1 d . .
H12 H 0.139318 0.843545 0.896575 0.094 Uiso 1 1 calc R U
C13 C 0.1337(4) 0.8292(4) 0.8114(3) 0.0480(17) Uani 1 1 d . .
C14 C 0.0857(5) 0.8513(7) 0.7551(4) 0.103(4) Uani 1 1 d . .
H14 H 0.099511 0.836913 0.721887 0.123 Uiso 1 1 calc R U
C15 C 0.0172(6) 0.8946(7) 0.7477(5) 0.102(4) Uani 1 1 d . .
H15 H -0.013706 0.908536 0.709121 0.123 Uiso 1 1 calc R U
C16 C 0.2077(4) 0.7827(3) 0.8215(3) 0.0441(16) Uani 1 1 d . .
C17 C 0.2384(4) 0.7373(4) 0.8714(3) 0.0533(18) Uani 1 1 d . .
H17 H 0.211566 0.735567 0.899346 0.064 Uiso 1 1 calc R U
C18 C 0.3068(4) 0.6948(4) 0.8810(3) 0.0533(18) Uani 1 1 d . .
H18 H 0.325819 0.664482 0.915147 0.064 Uiso 1 1 calc R U
C19 C 0.3482(4) 0.6964(3) 0.8403(3) 0.0446(17) Uani 1 1 d . .
C20 C 0.3187(4) 0.7410(4) 0.7905(3) 0.0549(19) Uani 1 1 d . .
H20 H 0.346021 0.743314 0.762889 0.066 Uiso 1 1 calc R U
C21 C 0.2487(4) 0.7826(4) 0.7810(3) 0.058(2) Uani 1 1 d . .
H21 H 0.228656 0.811389 0.746160 0.070 Uiso 1 1 calc R U
C22 C 0.4889(4) 0.6978(3) 0.8429(3) 0.0413(16) Uani 1 1 d . .
C23 C 0.5051(4) 0.7717(3) 0.8649(3) 0.0464(17) Uani 1 1 d . .
H23 H 0.472128 0.794128 0.884167 0.056 Uiso 1 1 calc R U
C24 C 0.5686(4) 0.8123(4) 0.8589(3) 0.0510(18) Uani 1 1 d . .
H24 H 0.579215 0.861600 0.874868 0.061 Uiso 1 1 calc R U
C25 C 0.6174(4) 0.7808(4) 0.8294(3) 0.0457(16) Uani 1 1 d . .
C26 C 0.6004(4) 0.7070(4) 0.8073(4) 0.057(2) Uani 1 1 d . .
H26 H 0.633085 0.684576 0.787821 0.068 Uiso 1 1 calc R U
C27 C 0.5368(5) 0.6658(4) 0.8132(4) 0.060(2) Uani 1 1 d . .
H27 H 0.526102 0.616474 0.797297 0.072 Uiso 1 1 calc R U
C28 C 0.6859(5) 0.8251(4) 0.8216(4) 0.071(2) Uani 1 1 d . U
C29 C 0.7103(6) 0.8918(6) 0.8467(5) 0.101(3) Uani 1 1 d . U
H29 H 0.685239 0.911705 0.872585 0.121 Uiso 1 1 calc R U
C30 C 0.7259(7) 0.8002(6) 0.7871(6) 0.116(3) Uani 1 1 d . U
H30 H 0.713058 0.753007 0.767849 0.140 Uiso 1 1 calc R U
C31 C 0.3712(4) 0.5280(4) 0.8594(3) 0.0512(18) Uani 1 1 d . .
H31 H 0.320618 0.542374 0.833809 0.061 Uiso 1 1 calc R U
C32 C 0.4341(4) 0.5807(3) 0.8736(3) 0.0451(16) Uani 1 1 d . .
C33 C 0.5094(4) 0.5571(3) 0.9111(3) 0.0508(18) Uani 1 1 d . .
H33 H 0.552307 0.591638 0.921391 0.061 Uiso 1 1 calc R U
C34 C 0.5209(4) 0.4843(3) 0.9327(3) 0.0474(17) Uani 1 1 d . .
H34 H 0.572042 0.469736 0.957393 0.057 Uiso 1 1 calc R U
C35 C 0.4582(4) 0.4304(3) 0.9191(3) 0.0415(16) Uani 1 1 d . .
C36 C 0.3829(4) 0.4551(3) 0.8826(3) 0.0497(18) Uani 1 1 d . .
H36 H 0.339372 0.421387 0.873691 0.060 Uiso 1 1 calc R U
C37 C 0.4720(4) 0.3514(3) 0.9435(3) 0.0395(15) Uani 1 1 d . .
C38 C 0.4118(4) 0.3104(3) 0.9551(3) 0.0518(18) Uani 1 1 d . .
H38 H 0.361506 0.332842 0.948661 0.062 Uiso 1 1 calc R U
C39 C 0.4260(4) 0.2360(3) 0.9764(3) 0.0528(19) Uani 1 1 d . .
H39 H 0.384266 0.209492 0.983992 0.063 Uiso 1 1 calc R U
C40 C 0.5548(4) 0.2405(4) 0.9763(3) 0.0535(19) Uani 1 1 d . .
H40 H 0.605080 0.217361 0.984192 0.064 Uiso 1 1 calc R U
C41 C 0.5450(4) 0.3139(4) 0.9549(4) 0.059(2) Uani 1 1 d . .
H41 H 0.587897 0.339017 0.947967 0.071 Uiso 1 1 calc R U
C42 C 0.5537(4) 0.0035(4) 1.1142(3) 0.0407(15) Uani 1 1 d . .
C43 C 0.5836(4) -0.0016(4) 1.1807(3) 0.0495(17) Uani 1 1 d . .
C44 C 0.6098(5) 0.0634(4) 1.2158(4) 0.063(2) Uani 1 1 d . .
H44 H 0.607995 0.110910 1.197326 0.075 Uiso 1 1 calc R U
C45 C 0.6380(6) 0.0594(5) 1.2763(4) 0.074(2) Uani 1 1 d . .
H45 H 0.656782 0.103743 1.298504 0.089 Uiso 1 1 calc R U
C46 C 0.6392(5) -0.0110(5) 1.3060(4) 0.063(2) Uani 1 1 d . .
C47 C 0.6132(6) -0.0745(5) 1.2707(4) 0.088(3) Uani 1 1 d . .
H47 H 0.614206 -0.121991 1.289026 0.106 Uiso 1 1 calc R U
C48 C 0.5860(6) -0.0711(5) 1.2102(4) 0.086(3) Uani 1 1 d . .
H48 H 0.568793 -0.115906 1.188194 0.103 Uiso 1 1 calc R U
C49 C 0.6680(6) -0.0189(6) 1.3704(4) 0.078(3) Uani 1 1 d . .
H49 H 0.669606 -0.068679 1.385237 0.094 Uiso 1 1 calc R U
C50 C 0.6919(5) 0.0358(6) 1.4101(4) 0.080(3) Uani 1 1 d . .
H50 H 0.690200 0.086266 1.396598 0.096 Uiso 1 1 calc R U
C51 C 0.6458(3) -0.0032(4) 0.9976(3) 0.0416(15) Uani 1 1 d . .
C52 C 0.7317(3) -0.0074(4) 0.9981(3) 0.0447(16) Uani 1 1 d . .
C53 C 0.7723(4) 0.0577(5) 0.9920(4) 0.065(2) Uani 1 1 d . .
H53 H 0.746685 0.105330 0.987470 0.078 Uiso 1 1 calc R U
C54 C 0.8518(5) 0.0528(6) 0.9925(4) 0.079(3) Uani 1 1 d . .
H54 H 0.878474 0.097055 0.987167 0.095 Uiso 1 1 calc R U
C55 C 0.8916(4) -0.0171(5) 1.0010(4) 0.072(2) Uani 1 1 d . .
C56 C 0.8501(5) -0.0805(6) 1.0071(5) 0.091(3) Uani 1 1 d . .
H56 H 0.875700 -0.128091 1.012014 0.110 Uiso 1 1 calc R U
C57 C 0.7713(4) -0.0770(5) 1.0062(4) 0.075(3) Uani 1 1 d . .
H57 H 0.744867 -0.121599 1.011167 0.090 Uiso 1 1 calc R U
C58 C 0.9771(5) -0.0253(6) 1.0032(5) 0.091(3) Uani 1 1 d . .
H58 H 0.998614 -0.074704 1.010177 0.109 Uiso 1 1 calc R U
N1 N 0.4960(3) 0.2004(2) 0.9865(2) 0.0376(12) Uani 1 1 d . .
N2 N 0.4222(3) 0.6562(3) 0.8502(3) 0.0506(15) Uani 1 1 d . .
N3 N -0.0070(3) 0.9173(3) 0.7918(3) 0.0582(16) Uani 1 1 d . .
N4 N -0.1906(4) 0.9121(4) 0.8027(4) 0.0737(18) Uani 1 1 d . U
O1 O 0.6170(3) 0.0623(3) 0.9987(2) 0.0581(13) Uani 1 1 d . .
O2 O 0.5471(3) 0.0673(2) 1.0908(2) 0.0530(12) Uani 1 1 d . .
O3 O 0.3897(2) 0.0651(3) 1.0038(2) 0.0603(14) Uani 1 1 d . .
O4 O 0.4618(3) 0.0592(3) 0.9130(2) 0.0625(14) Uani 1 1 d . .
O5 O -0.1560(4) 1.0211(4) 0.6964(3) 0.0806(9) Uani 1 1 d . U
O6 O -0.1645(4) 0.9037(4) 0.6783(3) 0.1060(16) Uani 1 1 d . U
O7 O -0.1642(5) 1.1081(4) 0.8146(4) 0.1286(14) Uani 1 1 d . U
O8 O -0.0600(5) 1.0568(4) 0.8360(3) 0.1154(9) Uani 1 1 d . U
N5 N -0.0828(7) 1.1096(6) 0.8443(5) 0.1213(11) Uani 1 1 d . U
O9 O -0.0581(5) 1.1615(4) 0.8778(4) 0.1365(18) Uani 1 1 d . U
N6 N 0.3093(7) 0.6461(9) 0.6539(5) 0.119(3) Uani 1 1 d . .
C59 C 0.341(2) 0.7027(16) 0.6420(10) 0.31(2) Uani 1 1 d . .
H59 H 0.395381 0.703974 0.644167 0.377 Uiso 1 1 calc R U
O10 O 0.2873(9) 0.7686(8) 0.6240(7) 0.218(7) Uani 1 1 d . .
C60 C 0.2304(12) 0.6525(17) 0.6507(8) 0.275(14) Uani 1 1 d . .
H60A H 0.226146 0.645885 0.689799 0.412 Uiso 1 1 calc R U
H60B H 0.199071 0.613674 0.624411 0.412 Uiso 1 1 calc R U
H60C H 0.210479 0.702499 0.635663 0.412 Uiso 1 1 calc R U
C61 C 0.3417(17) 0.5775(12) 0.6710(9) 0.302(17) Uani 1 1 d . .
H61A H 0.389671 0.571992 0.660189 0.452 Uiso 1 1 calc R U
H61B H 0.303678 0.538145 0.651588 0.452 Uiso 1 1 calc R U
H61C H 0.355219 0.572565 0.713483 0.452 Uiso 1 1 calc R U

loop_
_atom_site_aniso_label
_atom_site_aniso_U_11
_atom_site_aniso_U_22
_atom_site_aniso_U_33
_atom_site_aniso_U_23
_atom_site_aniso_U_13
_atom_site_aniso_U_12
Zn1 0.0300(4) 0.0216(3) 0.0543(5) 0.0065(3) 0.0183(3) 0.0028(3)
Zn2 0.0390(4) 0.0551(5) 0.0672(6) 0.0170(4) 0.0195(4) 0.0021(4)
C2 0.107(6) 0.095(6) 0.115(7) -0.039(5) 0.066(5) -0.047(5)
C3 0.116(6) 0.083(6) 0.199(8) -0.033(6) 0.115(6) -0.013(5)
C4 0.081(2) 0.102(2) 0.0717(14) 0.0081(18) 0.018(2) -0.014(2)
C5 0.079(3) 0.106(3) 0.0711(15) 0.007(2) 0.018(2) -0.016(3)
C6 0.088(8) 0.158(12) 0.106(10) -0.039(8) 0.014(7) -0.054(8)
C7 0.105(9) 0.176(13) 0.072(8) -0.012(8) 0.023(7) -0.066(9)
C8 0.057(5) 0.150(10) 0.050(6) 0.025(6) 0.017(4) 0.000(6)
C9 0.094(8) 0.196(14) 0.073(8) 0.039(8) 0.037(6) 0.050(8)
C10 0.082(7) 0.242(16) 0.064(8) 0.039(9) 0.028(6) 0.037(9)
C11 0.068(5) 0.104(7) 0.064(6) 0.000(5) 0.019(5) 0.041(5)
C12 0.075(6) 0.102(7) 0.052(5) 0.008(5) 0.011(4) 0.042(5)
C13 0.038(4) 0.044(4) 0.060(5) 0.006(3) 0.013(4) 0.004(3)
C14 0.065(6) 0.178(11) 0.076(7) 0.029(7) 0.040(5) 0.057(7)
C15 0.075(6) 0.160(10) 0.070(7) 0.024(6) 0.021(5) 0.057(7)
C16 0.038(4) 0.038(3) 0.059(5) 0.006(3) 0.020(3) 0.005(3)
C17 0.055(4) 0.048(4) 0.066(5) 0.013(4) 0.032(4) 0.011(3)
C18 0.051(4) 0.044(4) 0.069(5) 0.022(4) 0.026(4) 0.014(3)
C19 0.042(4) 0.020(3) 0.073(5) 0.007(3) 0.020(4) 0.001(3)
C20 0.048(4) 0.055(4) 0.070(5) 0.014(4) 0.030(4) 0.008(3)
C21 0.051(4) 0.064(5) 0.063(5) 0.024(4) 0.023(4) 0.012(4)
C22 0.040(3) 0.026(3) 0.063(5) 0.015(3) 0.023(3) 0.009(3)
C23 0.045(4) 0.036(3) 0.068(5) -0.001(3) 0.033(4) 0.004(3)
C24 0.052(4) 0.034(3) 0.078(5) -0.005(3) 0.036(4) -0.005(3)
C25 0.041(4) 0.040(4) 0.062(5) 0.011(3) 0.026(3) 0.004(3)
C26 0.061(5) 0.043(4) 0.086(6) -0.003(4) 0.050(4) -0.002(3)
C27 0.074(5) 0.029(3) 0.093(6) -0.008(4) 0.048(5) -0.004(3)
C28 0.088(5) 0.044(4) 0.116(6) -0.009(4) 0.081(5) -0.012(3)
C29 0.109(6) 0.096(6) 0.134(7) -0.042(5) 0.091(6) -0.048(5)
C30 0.130(7) 0.072(5) 0.197(8) -0.039(5) 0.120(6) -0.032(5)
C31 0.037(4) 0.032(3) 0.080(5) 0.007(3) 0.012(4) 0.000(3)
C32 0.049(4) 0.029(3) 0.067(5) 0.008(3) 0.032(4) 0.012(3)
C33 0.047(4) 0.027(3) 0.081(5) 0.006(3) 0.025(4) -0.003(3)
C34 0.041(4) 0.027(3) 0.074(5) 0.014(3) 0.018(3) 0.005(3)
C35 0.043(4) 0.021(3) 0.065(5) 0.006(3) 0.023(3) 0.004(3)
C36 0.042(4) 0.025(3) 0.081(5) 0.010(3) 0.020(4) 0.000(3)
C37 0.038(3) 0.028(3) 0.054(4) 0.001(3) 0.017(3) 0.000(3)
C38 0.044(4) 0.031(3) 0.089(6) 0.013(3) 0.032(4) 0.007(3)
C39 0.045(4) 0.031(3) 0.092(6) 0.014(3) 0.036(4) 0.004(3)
C40 0.033(4) 0.038(4) 0.092(6) 0.014(4) 0.023(4) 0.006(3)
C41 0.043(4) 0.032(3) 0.111(7) 0.018(4) 0.035(4) 0.003(3)
C42 0.037(3) 0.034(3) 0.054(4) 0.004(3) 0.019(3) 0.007(3)
C43 0.053(4) 0.042(4) 0.057(5) 0.007(4) 0.022(4) 0.005(3)
C44 0.090(6) 0.039(4) 0.058(6) 0.008(4) 0.022(5) 0.003(4)
C45 0.103(7) 0.061(5) 0.054(6) 0.000(4) 0.018(5) 0.002(5)
C46 0.074(5) 0.071(6) 0.049(5) 0.010(4) 0.025(4) 0.015(4)
C47 0.144(9) 0.058(6) 0.061(6) 0.021(5) 0.032(6) 0.001(5)
C48 0.136(9) 0.051(5) 0.069(7) 0.007(4) 0.033(6) 0.000(5)
C49 0.089(7) 0.087(6) 0.062(6) 0.019(5) 0.029(5) 0.021(5)
C50 0.073(6) 0.105(7) 0.063(6) 0.017(6) 0.023(5) 0.010(5)
C51 0.024(3) 0.046(4) 0.058(4) 0.011(3) 0.018(3) 0.006(3)
C52 0.026(3) 0.057(4) 0.056(4) 0.004(3) 0.020(3) -0.002(3)
C53 0.044(4) 0.064(5) 0.096(7) -0.004(4) 0.038(4) -0.004(4)
C54 0.045(5) 0.099(7) 0.104(7) -0.001(5) 0.039(5) -0.023(5)
C55 0.036(4) 0.098(7) 0.088(6) -0.002(5) 0.028(4) 0.009(4)
C56 0.041(4) 0.098(7) 0.147(9) 0.028(6) 0.047(5) 0.020(5)
C57 0.045(4) 0.074(5) 0.119(8) 0.025(5) 0.044(5) 0.019(4)
C58 0.050(5) 0.118(8) 0.118(8) 0.005(6) 0.047(5) -0.001(5)
N1 0.034(3) 0.023(2) 0.059(4) 0.008(2) 0.020(3) 0.004(2)
N2 0.045(3) 0.025(3) 0.090(5) 0.016(3) 0.034(3) 0.008(2)
N3 0.044(3) 0.058(4) 0.068(5) 0.009(3) 0.011(3) 0.013(3)
N4 0.066(4) 0.054(3) 0.124(5) -0.004(4) 0.063(4) -0.010(3)
O1 0.036(3) 0.051(3) 0.099(4) 0.006(3) 0.038(3) 0.002(2)
O2 0.068(3) 0.039(3) 0.050(3) 0.007(2) 0.018(2) 0.009(2)
O3 0.029(2) 0.046(3) 0.111(4) 0.015(3) 0.029(3) 0.000(2)
O4 0.082(4) 0.044(3) 0.058(3) 0.005(2) 0.019(3) 0.001(3)
O5 0.0731(17) 0.0970(17) 0.0681(14) 0.0129(14) 0.0182(15) -0.0129(16)
O6 0.111(3) 0.103(2) 0.083(2) 0.0038(19) 0.003(3) 0.000(3)
O7 0.148(2) 0.089(2) 0.127(2) -0.010(2) 0.015(2) 0.005(2)
O8 0.1431(15) 0.0701(13) 0.1110(15) -0.0064(11) 0.0116(14) 0.0018(14)
N5 0.1488(19) 0.0747(16) 0.1176(19) -0.0127(14) 0.0121(18) 0.0023(18)
O9 0.166(3) 0.086(3) 0.134(3) -0.026(2) 0.017(3) -0.002(3)
N6 0.093(7) 0.161(11) 0.094(8) -0.018(7) 0.017(6) -0.003(7)
C59 0.61(7) 0.23(3) 0.129(18) -0.055(18) 0.16(3) -0.20(4)
O10 0.244(14) 0.160(11) 0.209(14) 0.027(10) 0.017(10) -0.050(11)
C60 0.152(18) 0.48(5) 0.143(17) -0.08(2) -0.017(14) 0.00(2)
C61 0.52(5) 0.21(2) 0.149(17) 0.045(15) 0.07(2) 0.20(3)

loop_
_atom_type_symbol
_atom_type_description
_atom_type_scat_dispersion_real
_atom_type_scat_dispersion_imag
_atom_type_scat_source
C C 0.0033 0.0016 'International Tables Vol C Tables 4.2.6.8 and 6.1.1.4'
H H 0.0000 0.0000 'International Tables Vol C Tables 4.2.6.8 and 6.1.1.4'
N N 0.0061 0.0033 'International Tables Vol C Tables 4.2.6.8 and 6.1.1.4'
O O 0.0106 0.0060 'International Tables Vol C Tables 4.2.6.8 and 6.1.1.4'
Zn Zn 0.2839 1.4301 'International Tables Vol C Tables 4.2.6.8 and 6.1.1.4'

loop_
_geom_angle_atom_site_label_1
_geom_angle_atom_site_label_2
_geom_angle_atom_site_label_3
_geom_angle
_geom_angle_site_symmetry_1
_geom_angle_site_symmetry_3
O2 Zn1 O1 88.7(2) . .
O2 Zn1 O4 158.72(19) . .
O1 Zn1 O4 87.4(2) . .
O2 Zn1 N1 108.3(2) . .
O1 Zn1 N1 101.44(19) . .
O4 Zn1 N1 93.0(2) . .
O2 Zn1 O3 88.9(2) . .
O1 Zn1 O3 159.37(18) . .
O4 Zn1 O3 87.4(2) . .
N1 Zn1 O3 98.76(18) . .
O2 Zn1 Zn1 82.91(13) . 3_657
O1 Zn1 Zn1 81.43(13) . 3_657
O4 Zn1 Zn1 75.82(14) . 3_657
N1 Zn1 Zn1 168.38(15) . 3_657
O3 Zn1 Zn1 77.94(13) . 3_657
O5 Zn2 O8 112.0(3) . .
O5 Zn2 N4 114.9(3) . .
O8 Zn2 N4 112.4(3) . .
O5 Zn2 N3 114.2(3) . .
O8 Zn2 N3 93.0(3) . .
N4 Zn2 N3 108.4(3) . .
O5 Zn2 C4 24.5(3) . .
O8 Zn2 C4 135.9(3) . .
N4 Zn2 C4 101.8(3) . .
N3 Zn2 C4 102.1(3) . .
N4 C2 C29 123.0(9) . 1_455
N4 C2 H2 118.5 . .
C29 C2 H2 118.5 1_455 .
N4 C3 C30 125.2(9) . 1_455
N4 C3 H3 117.4 . .
C30 C3 H3 117.4 1_455 .
O5 C4 O6 122.1(9) . .
O5 C4 C5 120.7(10) . .
O6 C4 C5 117.1(10) . .
O5 C4 Zn2 46.1(5) . .
O6 C4 Zn2 76.0(5) . .
C5 C4 Zn2 166.6(9) . .
C10 C5 C6 120.1(11) . .
C10 C5 C4 120.9(11) . .
C6 C5 C4 119.0(11) . .
C5 C6 C7 119.1(11) . .
C5 C6 H6 120.5 . .
C7 C6 H6 120.5 . .
C8 C7 C6 119.0(12) . .
C8 C7 H7 120.5 . .
C6 C7 H7 120.5 . .
C7 C8 C9 116.5(10) . .
C7 C8 C50 120.8(11) . 1_464
C9 C8 C50 122.5(11) . 1_464
C10 C9 C8 122.8(14) . .
C10 C9 H9 118.6 . .
C8 C9 H9 118.6 . .
C5 C10 C9 122.3(15) . .
C5 C10 H10 118.9 . .
C9 C10 H10 118.9 . .
N3 C11 C12 125.2(8) . .
N3 C11 H11 117.4 . .
C12 C11 H11 117.4 . .
C13 C12 C11 119.8(8) . .
C13 C12 H12 120.1 . .
C11 C12 H12 120.1 . .
C12 C13 C14 115.2(7) . .
C12 C13 C16 122.5(7) . .
C14 C13 C16 122.3(7) . .
C15 C14 C13 120.4(9) . .
C15 C14 H14 119.8 . .
C13 C14 H14 119.8 . .
N3 C15 C14 124.0(9) . .
N3 C15 H15 118.0 . .
C14 C15 H15 118.0 . .
C21 C16 C17 116.9(6) . .
C21 C16 C13 121.2(6) . .
C17 C16 C13 121.9(6) . .
C18 C17 C16 122.1(7) . .
C18 C17 H17 119.0 . .
C16 C17 H17 119.0 . .
C17 C18 C19 120.3(6) . .
C17 C18 H18 119.8 . .
C19 C18 H18 119.8 . .
C20 C19 C18 118.5(6) . .
C20 C19 N2 119.2(6) . .
C18 C19 N2 122.2(6) . .
C19 C20 C21 120.4(7) . .
C19 C20 H20 119.8 . .
C21 C20 H20 119.8 . .
C16 C21 C20 121.8(7) . .
C16 C21 H21 119.1 . .
C20 C21 H21 119.1 . .
C27 C22 C23 119.0(6) . .
C27 C22 N2 121.0(6) . .
C23 C22 N2 119.9(6) . .
C24 C23 C22 121.0(6) . .
C24 C23 H23 119.5 . .
C22 C23 H23 119.5 . .
C23 C24 C25 120.6(6) . .
C23 C24 H24 119.7 . .
C25 C24 H24 119.7 . .
C26 C25 C24 117.9(6) . .
C26 C25 C28 121.0(6) . .
C24 C25 C28 121.1(6) . .
C27 C26 C25 121.9(6) . .
C27 C26 H26 119.1 . .
C25 C26 H26 119.1 . .
C26 C27 C22 119.6(6) . .
C26 C27 H27 120.2 . .
C22 C27 H27 120.2 . .
C29 C28 C30 114.4(8) . .
C29 C28 C25 123.9(7) . .
C30 C28 C25 121.7(8) . .
C28 C29 C2 123.4(9) . 1_655
C28 C29 H29 118.3 . .
C2 C29 H29 118.3 1_655 .
C28 C30 C3 119.6(9) . 1_655
C28 C30 H30 120.2 . .
C3 C30 H30 120.2 1_655 .
C36 C31 C32 120.7(6) . .
C36 C31 H31 119.7 . .
C32 C31 H31 119.7 . .
C31 C32 C33 118.3(6) . .
C31 C32 N2 120.9(6) . .
C33 C32 N2 120.8(6) . .
C34 C33 C32 120.7(6) . .
C34 C33 H33 119.7 . .
C32 C33 H33 119.7 . .
C33 C34 C35 121.9(6) . .
C33 C34 H34 119.1 . .
C35 C34 H34 119.1 . .
C36 C35 C34 116.9(5) . .
C36 C35 C37 122.1(5) . .
C34 C35 C37 121.0(6) . .
C31 C36 C35 121.5(6) . .
C31 C36 H36 119.2 . .
C35 C36 H36 119.2 . .
C38 C37 C41 116.0(6) . .
C38 C37 C35 121.5(5) . .
C41 C37 C35 122.5(5) . .
C37 C38 C39 120.1(6) . .
C37 C38 H38 120.0 . .
C39 C38 H38 120.0 . .
N1 C39 C38 123.3(6) . .
N1 C39 H39 118.4 . .
C38 C39 H39 118.4 . .
N1 C40 C41 123.1(6) . .
N1 C40 H40 118.4 . .
C41 C40 H40 118.4 . .
C40 C41 C37 120.8(6) . .
C40 C41 H41 119.6 . .
C37 C41 H41 119.6 . .
O2 C42 O4 125.6(6) . 3_657
O2 C42 C43 118.6(6) . .
O4 C42 C43 115.8(6) 3_657 .
C48 C43 C44 117.2(7) . .
C48 C43 C42 121.7(7) . .
C44 C43 C42 121.1(6) . .
C45 C44 C43 121.7(7) . .
C45 C44 H44 119.2 . .
C43 C44 H44 119.2 . .
C44 C45 C46 120.9(8) . .
C44 C45 H45 119.6 . .
C46 C45 H45 119.6 . .
C47 C46 C45 116.6(7) . .
C47 C46 C49 120.0(8) . .
C45 C46 C49 123.5(8) . .
C48 C47 C46 122.9(8) . .
C48 C47 H47 118.5 . .
C46 C47 H47 118.5 . .
C47 C48 C43 120.7(8) . .
C47 C48 H48 119.6 . .
C43 C48 H48 119.6 . .
C50 C49 C46 127.5(9) . .
C50 C49 H49 116.3 . .
C46 C49 H49 116.3 . .
C49 C50 C8 123.7(10) . 1_646
C49 C50 H50 118.1 . .
C8 C50 H50 118.1 1_646 .
O3 C51 O1 126.1(5) 3_657 .
O3 C51 C52 116.8(6) 3_657 .
O1 C51 C52 117.0(6) . .
C53 C52 C57 119.0(6) . .
C53 C52 C51 120.9(6) . .
C57 C52 C51 120.1(6) . .
C52 C53 C54 120.1(7) . .
C52 C53 H53 120.0 . .
C54 C53 H53 120.0 . .
C55 C54 C53 120.8(8) . .
C55 C54 H54 119.6 . .
C53 C54 H54 119.6 . .
C56 C55 C54 117.9(7) . .
C56 C55 C58 119.2(8) . .
C54 C55 C58 122.9(8) . .
C55 C56 C57 122.3(8) . .
C55 C56 H56 118.9 . .
C57 C56 H56 118.9 . .
C56 C57 C52 120.0(8) . .
C56 C57 H57 120.0 . .
C52 C57 H57 120.0 . .
C58 C58 C55 127.9(14) 3_757 .
C58 C58 H58 116.0 3_757 .
C55 C58 H58 116.0 . .
C39 N1 C40 116.7(5) . .
C39 N1 Zn1 120.1(4) . .
C40 N1 Zn1 122.2(4) . .
C32 N2 C19 121.9(5) . .
C32 N2 C22 119.7(5) . .
C19 N2 C22 118.0(5) . .
C11 N3 C15 115.4(7) . .
C11 N3 Zn2 123.0(6) . .
C15 N3 Zn2 121.6(6) . .
C2 N4 C3 114.3(8) . .
C2 N4 Zn2 124.7(6) . .
C3 N4 Zn2 120.6(6) . .
C51 O1 Zn1 125.4(4) . .
C42 O2 Zn1 123.8(4) . .
C51 O3 Zn1 129.1(4) 3_657 .
C42 O4 Zn1 131.9(4) 3_657 .
C4 O5 Zn2 109.3(7) . .
N5 O8 Zn2 129.1(9) . .
O8 N5 O9 135.7(13) . .
O8 N5 O7 106.5(10) . .
O9 N5 O7 116.8(11) . .
C59 N6 C61 128(3) . .
C59 N6 C60 117(2) . .
C61 N6 C60 115(2) . .
N6 C59 O10 113(3) . .
N6 C59 H59 123.3 . .
O10 C59 H59 123.3 . .
N6 C60 H60A 109.5 . .
N6 C60 H60B 109.5 . .
H60A C60 H60B 109.5 . .
N6 C60 H60C 109.5 . .
H60A C60 H60C 109.5 . .
H60B C60 H60C 109.5 . .
N6 C61 H61A 109.5 . .
N6 C61 H61B 109.5 . .
H61A C61 H61B 109.5 . .
N6 C61 H61C 109.5 . .
H61A C61 H61C 109.5 . .
H61B C61 H61C 109.5 . .

loop_
_geom_bond_atom_site_label_1
_geom_bond_atom_site_label_2
_geom_bond_distance
_geom_bond_site_symmetry_2
Zn1 O2 2.019(5) .
Zn1 O1 2.034(4) .
Zn1 O4 2.036(5) .
Zn1 N1 2.037(4) .
Zn1 O3 2.057(4) .
Zn1 Zn1 2.9507(18) 3_657
Zn2 O5 1.955(6) .
Zn2 O8 1.958(7) .
Zn2 N4 2.032(6) .
Zn2 N3 2.052(6) .
Zn2 C4 2.559(9) .
C2 N4 1.260(11) .
C2 C29 1.386(11) 1_455
C2 H2 0.9300 .
C3 N4 1.285(11) .
C3 C30 1.404(12) 1_455
C3 H3 0.9300 .
C4 O5 1.126(11) .
C4 O6 1.250(11) .
C4 C5 1.530(8) .
C5 C10 1.244(16) .
C5 C6 1.375(15) .
C6 C7 1.462(15) .
C6 H6 0.9300 .
C7 C8 1.339(15) .
C7 H7 0.9300 .
C8 C9 1.380(16) .
C8 C50 1.474(12) 1_464
C9 C10 1.366(14) .
C9 H9 0.9300 .
C10 H10 0.9300 .
C11 N3 1.306(10) .
C11 C12 1.373(10) .
C11 H11 0.9300 .
C12 C13 1.369(10) .
C12 H12 0.9300 .
C13 C14 1.379(11) .
C13 C16 1.479(9) .
C14 C15 1.378(11) .
C14 H14 0.9300 .
C15 N3 1.309(11) .
C15 H15 0.9300 .
C16 C21 1.375(9) .
C16 C17 1.375(9) .
C17 C18 1.364(9) .
C17 H17 0.9300 .
C18 C19 1.384(9) .
C18 H18 0.9300 .
C19 C20 1.363(9) .
C19 N2 1.423(8) .
C20 C21 1.377(9) .
C20 H20 0.9300 .
C21 H21 0.9300 .
C22 C27 1.378(9) .
C22 C23 1.379(9) .
C22 N2 1.430(7) .
C23 C24 1.365(8) .
C23 H23 0.9300 .
C24 C25 1.382(9) .
C24 H24 0.9300 .
C25 C26 1.381(9) .
C25 C28 1.488(9) .
C26 C27 1.370(9) .
C26 H26 0.9300 .
C27 H27 0.9300 .
C28 C29 1.309(11) .
C28 C30 1.311(11) .
C29 H29 0.9300 .
C30 H30 0.9300 .
C31 C36 1.369(9) .
C31 C32 1.386(9) .
C31 H31 0.9300 .
C32 C33 1.390(9) .
C32 N2 1.414(7) .
C33 C34 1.355(8) .
C33 H33 0.9300 .
C34 C35 1.399(8) .
C34 H34 0.9300 .
C35 C36 1.388(9) .
C35 C37 1.478(8) .
C36 H36 0.9300 .
C37 C38 1.372(8) .
C37 C41 1.381(8) .
C38 C39 1.381(8) .
C38 H38 0.9300 .
C39 N1 1.324(7) .
C39 H39 0.9300 .
C40 N1 1.330(7) .
C40 C41 1.361(9) .
C40 H40 0.9300 .
C41 H41 0.9300 .
C42 O2 1.228(7) .
C42 O4 1.250(7) 3_657
C42 C43 1.493(10) .
C43 C48 1.388(10) .
C43 C44 1.389(10) .
C44 C45 1.358(11) .
C44 H44 0.9300 .
C45 C46 1.408(11) .
C45 H45 0.9300 .
C46 C47 1.369(12) .
C46 C49 1.449(12) .
C47 C48 1.356(12) .
C47 H47 0.9300 .
C48 H48 0.9300 .
C49 C50 1.306(12) .
C49 H49 0.9300 .
C50 H50 0.9300 .
C51 O3 1.238(7) 3_657
C51 O1 1.250(7) .
C51 C52 1.502(8) .
C52 C53 1.369(9) .
C52 C57 1.376(10) .
C53 C54 1.392(10) .
C53 H53 0.9300 .
C54 C55 1.381(12) .
C54 H54 0.9300 .
C55 C56 1.354(12) .
C55 C58 1.490(10) .
C56 C57 1.375(10) .
C56 H56 0.9300 .
C57 H57 0.9300 .
C58 C58 1.232(17) 3_757
C58 H58 0.9300 .
O7 N5 1.369(12) .
O8 N5 1.045(10) .
N5 O9 1.185(10) .
N6 C59 1.21(2) .
N6 C61 1.326(18) .
N6 C60 1.36(2) .
C59 O10 1.46(4) .
C59 H59 0.9300 .
C60 H60A 0.9600 .
C60 H60B 0.9600 .
C60 H60C 0.9600 .
C61 H61A 0.9600 .
C61 H61B 0.9600 .
C61 H61C 0.9600 .
